data_7704052
loop_
_publ_author_name
'Ayer, Gyanendra B.'
'Klepov, Vladislav V.'
'Pace, Kristen A.'
'Zur Loye, Hans-Conrad'

_publ_section_title
;
 Quaternary cerium(iv) containing fluorides exhibiting
 Ce<sub>3</sub>F<sub>16</sub> sheets and Ce<sub>6</sub>F<sub>30</sub>
 frameworks.
;
_journal_issue 18
_journal_name_full 'Dalton transactions (Cambridge, England : 2003)'
_journal_page_first 5898
_journal_page_last 5905
_journal_paper_doi 10.1039/d0dt00616e
_journal_volume 49
_journal_year 2020
_chemical_formula_moiety 'Ce3 Cs2 F16 Zn1'
_chemical_formula_sum 'Ce3 Cs2 F16 Zn'
_chemical_formula_weight 1055.55
_space_group_crystal_system hexagonal
_space_group_IT_number 194
_space_group_name_Hall '-P 6c 2c'
_space_group_name_H-M_alt 'P 63/m m c'
_atom_sites_solution_primary dual
_audit_creation_date 2019-10-17
_audit_creation_method
;
Olex2 1.2
(compiled 2018.05.29 svn.r3508 for OlexSys, GUI svn.r5506)
;
_audit_update_record
;
2020-02-09 deposited with the CCDC.	2020-04-12 downloaded from the CCDC.
;
_cell_angle_alpha 90
_cell_angle_beta 90
_cell_angle_gamma 120
_cell_formula_units_Z 2
_cell_length_a 7.8769(2)
_cell_length_b 7.8769(2)
_cell_length_c 12.9013(3)
_cell_measurement_reflns_used 9911
_cell_measurement_temperature 304(2)
_cell_measurement_theta_max 33.13
_cell_measurement_theta_min 2.99
_cell_volume 693.23(3)
_computing_molecular_graphics 'Olex2 (Dolomanov et al., 2009)'
_computing_publication_material 'Olex2 (Dolomanov et al., 2009)'
_computing_structure_refinement 'ShelXL (Sheldrick, 2015)'
_computing_structure_solution 'ShelXT (Sheldrick, 2015)'
_diffrn_ambient_temperature 304.1
_diffrn_measured_fraction_theta_full 1.000
_diffrn_measured_fraction_theta_max 1.000
_diffrn_measurement_device_type 'Bruker D8 QUEST'
_diffrn_measurement_method '\f and \w scans'
_diffrn_radiation_type MoK\a
_diffrn_radiation_wavelength 0.71073
_diffrn_reflns_av_R_equivalents 0.0358
_diffrn_reflns_av_unetI/netI 0.0105
_diffrn_reflns_Laue_measured_fraction_full 1.000
_diffrn_reflns_Laue_measured_fraction_max 1.000
_diffrn_reflns_limit_h_max 11
_diffrn_reflns_limit_h_min -11
_diffrn_reflns_limit_k_max 11
_diffrn_reflns_limit_k_min -11
_diffrn_reflns_limit_l_max 18
_diffrn_reflns_limit_l_min -18
_diffrn_reflns_number 16989
_diffrn_reflns_point_group_measured_fraction_full 1.000
_diffrn_reflns_point_group_measured_fraction_max 1.000
_diffrn_reflns_theta_full 25.242
_diffrn_reflns_theta_max 31.444
_diffrn_reflns_theta_min 2.986
_diffrn_standards_number 0
_exptl_absorpt_coefficient_mu 16.717
_exptl_absorpt_correction_T_max 0.2694
_exptl_absorpt_correction_T_min 0.1917
_exptl_absorpt_correction_type multi-scan
_exptl_absorpt_process_details
;
SADABS-2016/2 (Bruker,2016/2) was used for absorption correction.
wR2(int) was 0.1254 before and 0.0530 after correction.
The Ratio of minimum to maximum transmission is 0.7116.
The \l/2 correction factor is Not present.
;
_exptl_crystal_colour colourless
_exptl_crystal_colour_primary colourless
_exptl_crystal_density_diffrn 5.057
_exptl_crystal_description block
_exptl_crystal_F_000 916
_exptl_crystal_size_max 0.02
_exptl_crystal_size_mid 0.01
_exptl_crystal_size_min 0.01
_refine_diff_density_max 0.946
_refine_diff_density_min -0.813
_refine_diff_density_rms 0.111
_refine_ls_extinction_coef 0.00117(12)
_refine_ls_extinction_expression Fc^*^=kFc[1+0.001xFc^2^\l^3^/sin(2\q)]^-1/4^
_refine_ls_extinction_method 'SHELXL-2018/3 (Sheldrick 2018)'
_refine_ls_goodness_of_fit_ref 1.155
_refine_ls_hydrogen_treatment undef
_refine_ls_matrix_type full
_refine_ls_number_parameters 29
_refine_ls_number_reflns 480
_refine_ls_number_restraints 0
_refine_ls_restrained_S_all 1.155
_refine_ls_R_factor_all 0.0116
_refine_ls_R_factor_gt 0.0113
_refine_ls_shift/su_max 0.000
_refine_ls_shift/su_mean 0.000
_refine_ls_structure_factor_coef Fsqd
_refine_ls_weighting_details 'w=1/[\s^2^(Fo^2^)+(0.0048P)^2^+1.5989P] where P=(Fo^2^+2Fc^2^)/3'
_refine_ls_weighting_scheme calc
_refine_ls_wR_factor_gt 0.0236
_refine_ls_wR_factor_ref 0.0237
_reflns_Friedel_coverage 0.000
_reflns_number_gt 471
_reflns_number_total 480
_reflns_threshold_expression 'I > 2\s(I)'
_cod_data_source_file d0dt00616e2.cif
_cod_data_source_block Cs2ZnCe3F16
_cod_depositor_comments 'Adding full bibliography for 7704051--7704058.cif.'
_cod_original_cell_volume 693.23(4)
_cod_database_code 7704052
_shelx_shelxl_version_number 2018/3
_shelx_space_group_comment
;
The symmetry employed for this shelxl refinement is uniquely defined
by the following loop, which should always be used as a source of
symmetry information in preference to the above space-group names.
They are only intended as comments.
;
_shelx_estimated_absorpt_t_max 0.851
_shelx_estimated_absorpt_t_min 0.731
_olex2_refinement_description
;
;
_olex2_submission_special_instructions 'No special instructions were received'

loop_
_space_group_symop_operation_xyz
'x, y, z'
'-y, x-y, z'
'-x+y, -x, z'
'-x, -y, z+1/2'
'y, -x+y, z+1/2'
'x-y, x, z+1/2'
'y, x, -z'
'x-y, -y, -z'
'-x, -x+y, -z'
'-y, -x, -z+1/2'
'-x+y, y, -z+1/2'
'x, x-y, -z+1/2'
'-x, -y, -z'
'y, -x+y, -z'
'x-y, x, -z'
'x, y, -z-1/2'
'-y, x-y, -z-1/2'
'-x+y, -x, -z-1/2'
'-y, -x, z'
'-x+y, y, z'
'x, x-y, z'
'y, x, z-1/2'
'x-y, -y, z-1/2'
'-x, -x+y, z-1/2'

loop_
_atom_site_label
_atom_site_type_symbol
_atom_site_fract_x
_atom_site_fract_y
_atom_site_fract_z
_atom_site_U_iso_or_equiv
_atom_site_adp_type
_atom_site_occupancy
_atom_site_site_symmetry_order
_atom_site_calc_flag
_atom_site_refinement_flags_posn
_atom_site_refinement_flags_adp
_atom_site_refinement_flags_occupancy
_atom_site_disorder_assembly
_atom_site_disorder_group
Ce1 Ce 0.34014(3) 0.17007(2) 0.250000 0.00796(6) Uani 1 4 d S T P . .
Cs1 Cs 0.333333 0.666667 0.05869(3) 0.02898(9) Uani 1 6 d S T P . .
F1 F 0.17586(16) 0.3517(3) 0.250000 0.0162(4) Uani 1 4 d S T P . .
F2 F 0.000000 0.000000 0.250000 0.0121(7) Uani 1 12 d S T P . .
F3 F 0.2416(2) 0.12080(12) 0.41109(12) 0.0193(3) Uani 1 2 d S T P . .
F4 F 0.55247(12) 0.44753(12) 0.15709(11) 0.0143(3) Uani 1 2 d S T P . .
Zn1 Zn 0.000000 0.000000 0.500000 0.00979(13) Uani 1 12 d S T P . .

loop_
_atom_site_aniso_label
_atom_site_aniso_U_11
_atom_site_aniso_U_22
_atom_site_aniso_U_33
_atom_site_aniso_U_23
_atom_site_aniso_U_13
_atom_site_aniso_U_12
Ce1 0.00579(9) 0.00798(8) 0.00939(9) 0.000 0.000 0.00289(4)
Cs1 0.03397(13) 0.03397(13) 0.01900(15) 0.000 0.000 0.01699(6)
F1 0.0127(7) 0.0125(10) 0.0235(11) 0.000 0.000 0.0063(5)
F2 0.0079(9) 0.0079(9) 0.0207(17) 0.000 0.000 0.0039(5)
F3 0.0132(7) 0.0279(6) 0.0118(7) 0.0014(3) 0.0028(6) 0.0066(4)
F4 0.0135(5) 0.0135(5) 0.0116(6) 0.0005(3) -0.0005(3) 0.0034(6)
Zn1 0.01058(19) 0.01058(19) 0.0082(3) 0.000 0.000 0.00529(9)

loop_
_atom_type_symbol
_atom_type_description
_atom_type_scat_dispersion_real
_atom_type_scat_dispersion_imag
_atom_type_scat_source
F F 0.0171 0.0103 'International Tables Vol C Tables 4.2.6.8 and 6.1.1.4'
Zn Zn 0.2839 1.4301 'International Tables Vol C Tables 4.2.6.8 and 6.1.1.4'
Cs Cs -0.3680 2.1192 'International Tables Vol C Tables 4.2.6.8 and 6.1.1.4'
Ce Ce -0.2486 2.6331 'International Tables Vol C Tables 4.2.6.8 and 6.1.1.4'

loop_
_geom_angle_atom_site_label_1
_geom_angle_atom_site_label_2
_geom_angle_atom_site_label_3
_geom_angle
_geom_angle_site_symmetry_1
_geom_angle_site_symmetry_3
_geom_angle_publ_flag
Ce1 Ce1 Ce1 180.0 2_655 2 ?
Ce1 Ce1 Ce1 60.0 3_665 2_655 ?
Ce1 Ce1 Ce1 120.0 3_665 2 ?
F1 Ce1 Ce1 148.34(5) 3 3_665 ?
F1 Ce1 Ce1 91.66(5) 3 2 ?
F1 Ce1 Ce1 88.34(5) . 3_665 ?
F1 Ce1 Ce1 88.34(5) 3 2_655 ?
F1 Ce1 Ce1 31.66(5) . 2 ?
F1 Ce1 Ce1 148.34(5) . 2_655 ?
F1 Ce1 F1 123.32(9) 3 . ?
F2 Ce1 Ce1 150.0 . 3_665 ?
F2 Ce1 Ce1 150.0 . 2_655 ?
F2 Ce1 Ce1 30.000(1) . 2 ?
F2 Ce1 F1 61.66(5) . 3 ?
F2 Ce1 F1 61.66(5) . . ?
F3 Ce1 Ce1 105.46(4) . 2_655 ?
F3 Ce1 Ce1 74.54(4) 16_556 2 ?
F3 Ce1 Ce1 105.46(4) 16_556 3_665 ?
F3 Ce1 Ce1 105.46(4) . 3_665 ?
F3 Ce1 Ce1 74.54(4) . 2 ?
F3 Ce1 Ce1 105.46(4) 16_556 2_655 ?
F3 Ce1 F1 81.60(2) 16_556 . ?
F3 Ce1 F1 81.60(2) 16_556 3 ?
F3 Ce1 F1 81.60(2) . 3 ?
F3 Ce1 F1 81.60(2) . . ?
F3 Ce1 F2 72.08(4) 16_556 . ?
F3 Ce1 F2 72.08(4) . . ?
F3 Ce1 F3 144.15(9) 16_556 . ?
F3 Ce1 F4 72.53(4) . 17_656 ?
F3 Ce1 F4 133.27(4) . . ?
F3 Ce1 F4 133.27(4) 16_556 17_656 ?
F3 Ce1 F4 133.27(4) 16_556 16_556 ?
F3 Ce1 F4 72.53(5) 16_556 . ?
F3 Ce1 F4 133.27(4) . 2_655 ?
F3 Ce1 F4 72.53(5) . 16_556 ?
F3 Ce1 F4 72.53(4) 16_556 2_655 ?
F4 Ce1 Ce1 104.51(4) . 2 ?
F4 Ce1 Ce1 104.51(4) 16_556 2 ?
F4 Ce1 Ce1 146.47(3) 2_655 2 ?
F4 Ce1 Ce1 33.53(3) 2_655 2_655 ?
F4 Ce1 Ce1 75.49(4) 17_656 3_665 ?
F4 Ce1 Ce1 75.49(4) 2_655 3_665 ?
F4 Ce1 Ce1 33.53(3) 17_656 2_655 ?
F4 Ce1 Ce1 75.49(4) 16_556 2_655 ?
F4 Ce1 Ce1 33.53(3) 16_556 3_665 ?
F4 Ce1 Ce1 75.49(4) . 2_655 ?
F4 Ce1 Ce1 33.53(3) . 3_665 ?
F4 Ce1 Ce1 146.47(3) 17_656 2 ?
F4 Ce1 F1 77.52(6) 2_655 3 ?
F4 Ce1 F1 77.52(6) . . ?
F4 Ce1 F1 144.12(4) . 3 ?
F4 Ce1 F1 77.52(6) 17_656 3 ?
F4 Ce1 F1 77.52(6) 16_556 . ?
F4 Ce1 F1 144.12(4) 2_655 . ?
F4 Ce1 F1 144.12(4) 16_556 3 ?
F4 Ce1 F1 144.12(4) 17_656 . ?
F4 Ce1 F2 128.75(4) . . ?
F4 Ce1 F2 128.75(4) 2_655 . ?
F4 Ce1 F2 128.75(4) 17_656 . ?
F4 Ce1 F2 128.75(4) 16_556 . ?
F4 Ce1 F4 71.33(8) 2_655 . ?
F4 Ce1 F4 102.50(7) 17_656 . ?
F4 Ce1 F4 71.33(8) 17_656 16_556 ?
F4 Ce1 F4 102.50(7) 2_655 16_556 ?
F4 Ce1 F4 62.39(6) . 16_556 ?
F4 Ce1 F4 62.39(6) 17_656 2_655 ?
F1 Cs1 F1 69.31(5) 3_565 . ?
F1 Cs1 F1 69.31(5) 2_665 . ?
F1 Cs1 F1 69.31(5) 3_565 2_665 ?
F1 Cs1 F3 133.508(16) 3_565 6_554 ?
F1 Cs1 F3 133.508(16) 3_565 4_664 ?
F1 Cs1 F3 82.26(4) 3_565 5_564 ?
F1 Cs1 F3 82.26(4) 2_665 4_664 ?
F1 Cs1 F3 82.26(4) . 6_554 ?
F1 Cs1 F3 133.508(16) . 5_564 ?
F1 Cs1 F3 133.507(16) . 4_664 ?
F1 Cs1 F3 133.507(16) 2_665 6_554 ?
F1 Cs1 F3 133.508(16) 2_665 5_564 ?
F3 Cs1 F3 92.75(4) 6_554 4_664 ?
F3 Cs1 F3 92.75(4) 5_564 4_664 ?
F3 Cs1 F3 92.75(4) 5_564 6_554 ?
F4 Cs1 F1 53.346(19) 2_665 3_565 ?
F4 Cs1 F1 119.86(3) 13_665 2_665 ?
F4 Cs1 F1 119.86(3) 13_665 . ?
F4 Cs1 F1 53.347(19) 3_565 3_565 ?
F4 Cs1 F1 119.86(3) 15 . ?
F4 Cs1 F1 119.86(3) 14_565 2_665 ?
F4 Cs1 F1 168.19(4) 15 2_665 ?
F4 Cs1 F1 108.03(4) 3_565 2_665 ?
F4 Cs1 F1 53.347(19) 3_565 . ?
F4 Cs1 F1 53.347(19) . 2_665 ?
F4 Cs1 F1 119.86(3) 15 3_565 ?
F4 Cs1 F1 108.03(4) . 3_565 ?
F4 Cs1 F1 53.347(19) . . ?
F4 Cs1 F1 108.03(4) 2_665 . ?
F4 Cs1 F1 168.19(4) 14_565 . ?
F4 Cs1 F1 119.86(3) 14_565 3_565 ?
F4 Cs1 F1 53.348(19) 2_665 2_665 ?
F4 Cs1 F1 168.20(4) 13_665 3_565 ?
F4 Cs1 F3 46.91(2) 15 5_564 ?
F4 Cs1 F3 169.71(4) 2_665 6_554 ?
F4 Cs1 F3 46.91(2) 13_665 4_664 ?
F4 Cs1 F3 80.20(2) . 4_664 ?
F4 Cs1 F3 85.94(4) 15 4_664 ?
F4 Cs1 F3 46.91(2) 14_565 4_664 ?
F4 Cs1 F3 169.71(4) 3_565 4_664 ?
F4 Cs1 F3 46.91(2) 14_565 5_564 ?
F4 Cs1 F3 80.20(2) 3_565 5_564 ?
F4 Cs1 F3 80.20(2) . 6_554 ?
F4 Cs1 F3 169.71(4) . 5_564 ?
F4 Cs1 F3 85.94(4) 13_665 5_564 ?
F4 Cs1 F3 46.91(2) 15 6_554 ?
F4 Cs1 F3 80.20(2) 2_665 4_664 ?
F4 Cs1 F3 46.91(2) 13_665 6_554 ?
F4 Cs1 F3 80.20(2) 2_665 5_564 ?
F4 Cs1 F3 80.20(2) 3_565 6_554 ?
F4 Cs1 F3 85.94(4) 14_565 6_554 ?
F4 Cs1 F4 124.46(2) 14_565 3_565 ?
F4 Cs1 F4 83.77(4) 14_565 2_665 ?
F4 Cs1 F4 124.46(2) 13_665 2_665 ?
F4 Cs1 F4 105.72(3) 3_565 . ?
F4 Cs1 F4 83.77(4) 13_665 . ?
F4 Cs1 F4 105.72(3) 2_665 . ?
F4 Cs1 F4 124.46(2) 15 . ?
F4 Cs1 F4 124.46(2) 13_665 3_565 ?
F4 Cs1 F4 83.77(4) 15 3_565 ?
F4 Cs1 F4 124.46(2) 14_565 . ?
F4 Cs1 F4 50.04(5) 15 13_665 ?
F4 Cs1 F4 105.72(3) 2_665 3_565 ?
F4 Cs1 F4 50.04(5) 14_565 13_665 ?
F4 Cs1 F4 124.46(2) 15 2_665 ?
F4 Cs1 F4 50.04(5) 15 14_565 ?
Ce1 F1 Ce1 116.68(9) 2 . ?
Ce1 F1 Cs1 110.159(15) . . ?
Ce1 F1 Cs1 110.160(15) 2 . ?
Ce1 F1 Cs1 110.160(15) . 16_556 ?
Ce1 F1 Cs1 110.160(15) 2 16_556 ?
Cs1 F1 Cs1 97.92(6) 16_556 . ?
Ce1 F2 Ce1 120.0 2 3 ?
Ce1 F2 Ce1 120.0 . 3 ?
Ce1 F2 Ce1 120.0 2 . ?
Ce1 F3 Cs1 105.37(6) . 4_665 ?
Zn1 F3 Ce1 142.76(8) . . ?
Zn1 F3 Cs1 111.87(6) . 4_665 ?
Ce1 F4 Ce1 112.94(6) . 3_665 ?
Ce1 F4 Cs1 110.99(4) . 13_665 ?
Ce1 F4 Cs1 110.99(4) 3_665 13_665 ?
Ce1 F4 Cs1 112.28(4) . . ?
Ce1 F4 Cs1 112.28(4) 3_665 . ?
Cs1 F4 Cs1 96.23(4) 13_665 . ?
F3 Zn1 F3 89.40(6) 3 14_556 ?
F3 Zn1 F3 90.60(6) 3 2 ?
F3 Zn1 F3 90.60(6) 15_556 14_556 ?
F3 Zn1 F3 90.60(6) . 2 ?
F3 Zn1 F3 89.40(6) 15_556 2 ?
F3 Zn1 F3 180.00(7) 14_556 2 ?
F3 Zn1 F3 89.40(6) . 15_556 ?
F3 Zn1 F3 180.0 . 13_556 ?
F3 Zn1 F3 90.60(6) 13_556 14_556 ?
F3 Zn1 F3 90.60(6) 15_556 13_556 ?
F3 Zn1 F3 90.60(6) . 3 ?
F3 Zn1 F3 89.40(6) 3 13_556 ?
F3 Zn1 F3 89.40(6) 13_556 2 ?
F3 Zn1 F3 89.40(6) . 14_556 ?
F3 Zn1 F3 180.00(7) 15_556 3 ?

loop_
_geom_bond_atom_site_label_1
_geom_bond_atom_site_label_2
_geom_bond_distance
_geom_bond_site_symmetry_2
_geom_bond_publ_flag
Ce1 Ce1 4.0188(3) 2 ?
Ce1 Ce1 3.8580(3) 3_665 ?
Ce1 Ce1 3.8581(3) 2_655 ?
Ce1 F1 2.3608(12) 3 ?
Ce1 F1 2.3608(12) . ?
Ce1 F2 2.32030(19) . ?
Ce1 F3 2.1843(15) . ?
Ce1 F3 2.1842(15) 16_556 ?
Ce1 F4 2.3141(8) . ?
Ce1 F4 2.3141(8) 16_556 ?
Ce1 F4 2.3141(8) 2_655 ?
Ce1 F4 2.3141(8) 17_656 ?
Cs1 F1 3.2722(15) . ?
Cs1 F1 3.2722(15) 3_565 ?
Cs1 F1 3.2722(15) 2_665 ?
Cs1 F3 3.4690(16) 5_564 ?
Cs1 F3 3.4690(16) 4_664 ?
Cs1 F3 3.4690(16) 6_554 ?
Cs1 F4 3.1902(15) 14_565 ?
Cs1 F4 3.1902(15) 15 ?
Cs1 F4 3.1902(15) 13_665 ?
Cs1 F4 3.2481(16) 2_665 ?
Cs1 F4 3.2481(16) . ?
Cs1 F4 3.2481(16) 3_565 ?
F3 Zn1 2.0080(15) . ?
